data_7108622
loop_
_publ_author_name
'Yu Zeng'
'Shijun Liao'
'Jingcao Dai'
'Zhiyong Fu'

_publ_section_title
;
 Fluorescent and photochromic bifunctional molecular switch based on a
 stable crystalline metal-viologen complex
;
_journal_name_full Chem.Commun.
_journal_page_first 11641
_journal_paper_doi 10.1039/c2cc35115c
_journal_volume 48
_journal_year 2012
_chemical_formula_sum 'C26 H18 N2 O9 Zn'
_chemical_formula_weight 567.79
_chemical_name_systematic
;
?
;
_space_group_IT_number 14
_symmetry_cell_setting monoclinic
_symmetry_space_group_name_Hall '-P 2ybc'
_symmetry_space_group_name_H-M 'P 1 21/c 1'
_atom_sites_solution_hydrogens geom
_atom_sites_solution_primary direct
_atom_sites_solution_secondary difmap
_audit_creation_method SHELXL-97
_cell_angle_alpha 90.00
_cell_angle_beta 113.56(2)
_cell_angle_gamma 90.00
_cell_formula_units_Z 4
_cell_length_a 9.5601(19)
_cell_length_b 14.382(3)
_cell_length_c 18.401(5)
_cell_measurement_reflns_used 4240
_cell_measurement_temperature 298(2)
_cell_measurement_theta_max 25.35
_cell_measurement_theta_min 3.08
_cell_volume 2319.1(10)
_computing_structure_refinement 'SHELXL-97 (Sheldrick, 1997)'
_computing_structure_solution 'SHELXS-97 (Sheldrick, 1990)'
_diffrn_ambient_temperature 298(2)
_diffrn_measured_fraction_theta_full 0.998
_diffrn_measured_fraction_theta_max 0.998
_diffrn_radiation_monochromator graphite
_diffrn_radiation_source 'fine-focus sealed tube'
_diffrn_radiation_type MoK\a
_diffrn_radiation_wavelength 0.71073
_diffrn_reflns_av_R_equivalents 0.0295
_diffrn_reflns_av_sigmaI/netI 0.0261
_diffrn_reflns_limit_h_max 11
_diffrn_reflns_limit_h_min -11
_diffrn_reflns_limit_k_max 17
_diffrn_reflns_limit_k_min -17
_diffrn_reflns_limit_l_max 22
_diffrn_reflns_limit_l_min -22
_diffrn_reflns_number 18247
_diffrn_reflns_theta_full 25.35
_diffrn_reflns_theta_max 25.35
_diffrn_reflns_theta_min 3.08
_exptl_absorpt_coefficient_mu 1.122
_exptl_absorpt_correction_type none
_exptl_crystal_colour yellow
_exptl_crystal_density_diffrn 1.627
_exptl_crystal_density_method 'not measured'
_exptl_crystal_description block
_exptl_crystal_F_000 1160
_exptl_crystal_size_max 0.25
_exptl_crystal_size_mid 0.2
_exptl_crystal_size_min 0.2
_refine_diff_density_max 0.683
_refine_diff_density_min -0.480
_refine_diff_density_rms 0.098
_refine_ls_extinction_method none
_refine_ls_goodness_of_fit_ref 1.021
_refine_ls_hydrogen_treatment mixed
_refine_ls_matrix_type full
_refine_ls_number_parameters 347
_refine_ls_number_reflns 4240
_refine_ls_number_restraints 0
_refine_ls_restrained_S_all 1.021
_refine_ls_R_factor_all 0.0611
_refine_ls_R_factor_gt 0.0461
_refine_ls_shift/su_max 0.001
_refine_ls_shift/su_mean 0.000
_refine_ls_structure_factor_coef Fsqd
_refine_ls_weighting_details 'calc w=1/[\s^2^(Fo^2^)+(0.1005P)^2^+0.9328P] where P=(Fo^2^+2Fc^2^)/3'
_refine_ls_weighting_scheme calc
_refine_ls_wR_factor_gt 0.1322
_refine_ls_wR_factor_ref 0.1513
_reflns_number_gt 3245
_reflns_number_total 4240
_reflns_threshold_expression >2sigma(I)
_cod_data_source_file c2cc35115c.txt
_cod_data_source_block 3
_cod_original_cell_volume 2318.6(9)
_cod_original_sg_symbol_H-M P21/c
_cod_database_code 7108622

loop_
_symmetry_equiv_pos_as_xyz
'x, y, z'
'-x, y+1/2, -z+1/2'
'-x, -y, -z'
'x, -y-1/2, z-1/2'

loop_
_atom_site_label
_atom_site_type_symbol
_atom_site_fract_x
_atom_site_fract_y
_atom_site_fract_z
_atom_site_U_iso_or_equiv
_atom_site_adp_type
_atom_site_occupancy
_atom_site_symmetry_multiplicity
_atom_site_calc_flag
_atom_site_refinement_flags
Zn1 Zn 0.37279(4) -0.54196(3) 0.13966(2) 0.04961(19) Uani 1 1 d .
O1 O 0.3489(3) -0.4204(2) 0.08732(16) 0.0701(8) Uani 1 1 d .
O2 O 0.5112(5) -0.3543(3) 0.19362(18) 0.1127(14) Uani 1 1 d .
O3 O 0.2243(4) -0.5323(2) 0.1893(2) 0.0810(10) Uani 1 1 d .
O4 O 0.2378(5) -0.6819(3) 0.2021(2) 0.1005(12) Uani 1 1 d .
O5 O -0.3822(4) -0.5775(3) 0.12199(19) 0.0972(11) Uani 1 1 d .
O6 O -0.4313(3) -0.5721(3) 0.2272(2) 0.0947(12) Uani 1 1 d .
O7 O 0.0023(4) -0.6277(3) 0.49396(17) 0.0955(11) Uani 1 1 d .
O8 O 0.2368(3) -0.6276(2) 0.49827(16) 0.0678(8) Uani 1 1 d .
O9 O 0.6494(4) -0.1693(3) -0.14900(17) 0.1192(16) Uani 1 1 d .
H3 H 0.5981 -0.1577 -0.1978 0.179 Uiso 1 1 d R
H2 H 0.6920 -0.2122 -0.1645 0.179 Uiso 1 1 d R
N2 N -0.2529(3) -0.1066(2) -0.53150(16) 0.0530(7) Uani 1 1 d .
C1 C 0.4221(4) -0.3517(3) 0.1246(2) 0.0558(9) Uani 1 1 d .
C2 C 0.3968(4) -0.2612(3) 0.07959(19) 0.0481(8) Uani 1 1 d .
C3 C 0.4526(4) -0.1787(3) 0.1198(2) 0.0570(9) Uani 1 1 d .
H3A H 0.5067 -0.1797 0.1745 0.068 Uiso 1 1 calc R
C4 C 0.4286(4) -0.0953(3) 0.0795(2) 0.0646(10) Uani 1 1 d .
H4A H 0.4664 -0.0404 0.1071 0.077 Uiso 1 1 calc R
C5 C 0.3480(4) -0.0935(3) -0.0022(2) 0.0616(10) Uani 1 1 d .
H5A H 0.3320 -0.0380 -0.0302 0.074 Uiso 1 1 calc R
C6 C 0.3151(4) -0.2597(3) -0.00192(19) 0.0496(8) Uani 1 1 d .
H6A H 0.2765 -0.3144 -0.0298 0.059 Uiso 1 1 calc R
C7 C 0.2924(4) -0.1762(3) -0.04046(19) 0.0490(8) Uani 1 1 d .
N1 N 0.1991(3) -0.1726(2) -0.12624(16) 0.0504(7) Uani 1 1 d .
C9 C 0.2640(4) -0.1791(3) -0.1784(2) 0.0579(9) Uani 1 1 d .
H9A H 0.3686 -0.1889 -0.1604 0.069 Uiso 1 1 calc R
C10 C 0.1779(4) -0.1716(3) -0.2577(2) 0.0581(10) Uani 1 1 d .
H10A H 0.2245 -0.1762 -0.2933 0.070 Uiso 1 1 calc R
C11 C 0.0474(4) -0.1610(3) -0.1516(2) 0.0621(10) Uani 1 1 d .
H11A H 0.0028 -0.1585 -0.1150 0.075 Uiso 1 1 calc R
C12 C -0.0413(4) -0.1529(3) -0.2304(2) 0.0607(10) Uani 1 1 d .
H12A H -0.1460 -0.1444 -0.2471 0.073 Uiso 1 1 calc R
C13 C 0.0216(4) -0.1572(2) -0.28597(19) 0.0476(8) Uani 1 1 d .
C14 C -0.0742(4) -0.1434(2) -0.37194(19) 0.0456(7) Uani 1 1 d .
C15 C -0.0116(4) -0.1367(4) -0.4270(2) 0.0744(13) Uani 1 1 d .
H15A H 0.0929 -0.1446 -0.4116 0.089 Uiso 1 1 calc R
C16 C -0.1026(4) -0.1185(4) -0.5046(2) 0.0731(13) Uani 1 1 d .
H16A H -0.0569 -0.1141 -0.5406 0.088 Uiso 1 1 calc R
C17 C -0.2285(4) -0.1339(4) -0.3996(2) 0.0757(14) Uani 1 1 d .
H17A H -0.2768 -0.1406 -0.3650 0.091 Uiso 1 1 calc R
C18 C -0.3135(4) -0.1145(4) -0.4780(2) 0.0742(13) Uani 1 1 d .
H18A H -0.4183 -0.1064 -0.4946 0.089 Uiso 1 1 calc R
C19 C 0.1917(4) -0.6052(3) 0.2130(2) 0.0557(9) Uani 1 1 d .
C20 C 0.0849(4) -0.5990(3) 0.25548(19) 0.0489(8) Uani 1 1 d .
C21 C 0.1366(4) -0.6101(3) 0.3372(2) 0.0522(8) Uani 1 1 d .
H21A H 0.2401 -0.6193 0.3675 0.063 Uiso 1 1 calc R
C22 C 0.0348(4) -0.6075(3) 0.37398(19) 0.0493(8) Uani 1 1 d .
C23 C -0.1194(4) -0.5957(3) 0.3287(2) 0.0527(8) Uani 1 1 d .
H23A H -0.1876 -0.5933 0.3532 0.063 Uiso 1 1 calc R
C24 C -0.1727(4) -0.5873(3) 0.2466(2) 0.0499(8) Uani 1 1 d .
C25 C -0.0695(4) -0.5873(3) 0.21129(19) 0.0513(8) Uani 1 1 d .
H25A H -0.1047 -0.5794 0.1567 0.062 Uiso 1 1 calc R
C26 C -0.3410(4) -0.5785(3) 0.1945(3) 0.0648(10) Uani 1 1 d .
C27 C 0.0878(4) -0.6210(3) 0.4619(2) 0.0559(9) Uani 1 1 d .
H1 H 0.270(6) -0.637(3) 0.550(3) 0.092(16) Uiso 1 1 d .

loop_
_atom_site_aniso_label
_atom_site_aniso_U_11
_atom_site_aniso_U_22
_atom_site_aniso_U_33
_atom_site_aniso_U_23
_atom_site_aniso_U_13
_atom_site_aniso_U_12
Zn1 0.0384(3) 0.0816(3) 0.0264(2) 0.00355(17) 0.01034(17) 0.00650(18)
O1 0.0607(16) 0.0818(18) 0.0517(16) 0.0076(15) 0.0053(13) 0.0008(15)
O2 0.153(4) 0.116(3) 0.0314(16) 0.0091(17) -0.0026(19) -0.013(3)
O3 0.076(2) 0.095(2) 0.095(3) 0.0114(18) 0.060(2) 0.0110(16)
O4 0.130(3) 0.094(2) 0.111(3) 0.001(2) 0.084(3) 0.020(2)
O5 0.0524(17) 0.161(3) 0.0509(19) -0.012(2) -0.0081(14) 0.003(2)
O6 0.0431(14) 0.164(3) 0.074(2) 0.060(2) 0.0210(15) 0.0209(18)
O7 0.0662(18) 0.185(4) 0.0430(16) 0.018(2) 0.0302(15) 0.005(2)
O8 0.0515(15) 0.114(2) 0.0315(13) 0.0129(14) 0.0100(11) -0.0070(15)
O9 0.114(3) 0.189(4) 0.0344(17) -0.020(2) 0.0076(18) 0.054(3)
N2 0.0416(14) 0.085(2) 0.0302(14) 0.0008(13) 0.0125(12) -0.0007(14)
C1 0.0436(18) 0.091(3) 0.0326(18) 0.0005(18) 0.0153(15) 0.0031(19)
C2 0.0362(15) 0.076(2) 0.0336(17) 0.0001(15) 0.0156(13) 0.0028(16)
C3 0.0420(18) 0.091(3) 0.0351(18) -0.0082(18) 0.0129(15) -0.0013(18)
C4 0.053(2) 0.081(3) 0.051(2) -0.011(2) 0.0118(18) -0.008(2)
C5 0.056(2) 0.076(3) 0.047(2) 0.0005(19) 0.0158(17) 0.001(2)
C6 0.0418(17) 0.072(2) 0.0330(17) -0.0025(15) 0.0125(14) -0.0002(16)
C7 0.0383(16) 0.077(2) 0.0295(16) 0.0000(16) 0.0113(13) 0.0016(16)
N1 0.0454(15) 0.0726(19) 0.0304(14) 0.0014(12) 0.0124(12) 0.0003(14)
C9 0.0411(17) 0.092(3) 0.041(2) 0.0081(18) 0.0158(15) 0.0042(18)
C10 0.0417(18) 0.096(3) 0.0398(19) 0.0069(18) 0.0192(15) 0.0047(18)
C11 0.0440(19) 0.107(3) 0.0371(19) 0.0027(19) 0.0180(15) 0.005(2)
C12 0.0405(17) 0.107(3) 0.0354(19) 0.0031(19) 0.0158(15) 0.0004(19)
C13 0.0438(17) 0.063(2) 0.0351(17) 0.0037(15) 0.0143(14) -0.0021(16)
C14 0.0396(16) 0.063(2) 0.0344(17) 0.0017(14) 0.0152(14) -0.0042(15)
C15 0.0407(18) 0.146(4) 0.036(2) 0.009(2) 0.0154(16) 0.006(2)
C16 0.0431(19) 0.143(4) 0.0349(19) 0.008(2) 0.0178(16) 0.009(2)
C17 0.0416(19) 0.148(4) 0.039(2) 0.018(2) 0.0183(16) 0.002(2)
C18 0.0414(19) 0.142(4) 0.040(2) 0.017(2) 0.0163(16) 0.004(2)
C19 0.0468(18) 0.078(3) 0.0377(19) 0.0099(17) 0.0124(15) 0.0128(19)
C20 0.0404(16) 0.076(2) 0.0303(16) 0.0063(15) 0.0135(13) 0.0073(16)
C21 0.0373(16) 0.084(2) 0.0326(17) 0.0045(16) 0.0109(13) -0.0003(17)
C22 0.0427(17) 0.071(2) 0.0325(17) 0.0045(15) 0.0129(14) -0.0014(16)
C23 0.0408(17) 0.074(2) 0.048(2) 0.0076(17) 0.0223(15) 0.0024(17)
C24 0.0366(16) 0.067(2) 0.0414(19) 0.0055(16) 0.0109(14) 0.0006(15)
C25 0.0453(18) 0.072(2) 0.0302(17) 0.0042(15) 0.0087(14) 0.0043(17)
C26 0.046(2) 0.076(3) 0.065(3) 0.015(2) 0.0149(19) -0.0034(19)
C27 0.0510(19) 0.084(3) 0.0335(18) 0.0033(17) 0.0174(16) -0.0039(18)

loop_
_atom_type_symbol
_atom_type_description
_atom_type_scat_dispersion_real
_atom_type_scat_dispersion_imag
_atom_type_scat_source
C C 0.0033 0.0016 'International Tables Vol C Tables 4.2.6.8 and 6.1.1.4'
H H 0.0000 0.0000 'International Tables Vol C Tables 4.2.6.8 and 6.1.1.4'
N N 0.0061 0.0033 'International Tables Vol C Tables 4.2.6.8 and 6.1.1.4'
O O 0.0106 0.0060 'International Tables Vol C Tables 4.2.6.8 and 6.1.1.4'
Zn Zn 0.2839 1.4301 'International Tables Vol C Tables 4.2.6.8 and 6.1.1.4'

loop_
_geom_angle_atom_site_label_1
_geom_angle_atom_site_label_2
_geom_angle_atom_site_label_3
_geom_angle
_geom_angle_site_symmetry_1
_geom_angle_site_symmetry_3
O1 Zn1 O6 118.86(14) . 1_655
O1 Zn1 O3 101.54(13) . .
O6 Zn1 O3 105.17(14) 1_655 .
O1 Zn1 N2 90.98(12) . 2_544
O6 Zn1 N2 131.70(16) 1_655 2_544
O3 Zn1 N2 104.53(14) . 2_544
O1 Zn1 C26 105.77(13) . 1_655
O6 Zn1 C26 27.94(13) 1_655 1_655
O3 Zn1 C26 133.11(15) . 1_655
N2 Zn1 C26 112.25(14) 2_544 1_655
C1 O1 Zn1 120.4(2) . .
C19 O3 Zn1 115.9(3) . .
C26 O6 Zn1 103.8(3) . 1_455
C27 O8 H1 114(3) . .
H3 O9 H2 86.5 . .
C16 N2 C18 116.1(3) . .
C16 N2 Zn1 120.9(2) . 2_554
C18 N2 Zn1 120.6(2) . 2_554
O2 C1 O1 123.8(4) . .
O2 C1 C2 119.5(4) . .
O1 C1 C2 116.7(3) . .
C6 C2 C3 119.6(3) . .
C6 C2 C1 120.3(3) . .
C3 C2 C1 120.1(3) . .
C4 C3 C2 120.7(3) . .
C4 C3 H3A 119.7 . .
C2 C3 H3A 119.7 . .
C3 C4 C5 119.9(4) . .
C3 C4 H4A 120.0 . .
C5 C4 H4A 120.0 . .
C7 C5 C4 118.2(4) . .
C7 C5 H5A 120.9 . .
C4 C5 H5A 120.9 . .
C7 C6 C2 118.6(3) . .
C7 C6 H6A 120.7 . .
C2 C6 H6A 120.7 . .
C6 C7 C5 123.0(3) . .
C6 C7 N1 119.3(3) . .
C5 C7 N1 117.6(3) . .
C9 N1 C11 120.4(3) . .
C9 N1 C7 120.7(3) . .
C11 N1 C7 118.9(3) . .
N1 C9 C10 120.5(3) . .
N1 C9 H9A 119.8 . .
C10 C9 H9A 119.8 . .
C9 C10 C13 120.8(3) . .
C9 C10 H10A 119.6 . .
C13 C10 H10A 119.6 . .
N1 C11 C12 120.4(3) . .
N1 C11 H11A 119.8 . .
C12 C11 H11A 119.8 . .
C11 C12 C13 121.0(3) . .
C11 C12 H12A 119.5 . .
C13 C12 H12A 119.5 . .
C12 C13 C10 116.9(3) . .
C12 C13 C14 121.0(3) . .
C10 C13 C14 122.1(3) . .
C17 C14 C15 116.4(3) . .
C17 C14 C13 121.6(3) . .
C15 C14 C13 122.0(3) . .
C16 C15 C14 120.1(3) . .
C16 C15 H15A 119.9 . .
C14 C15 H15A 119.9 . .
N2 C16 C15 123.7(3) . .
N2 C16 H16A 118.2 . .
C15 C16 H16A 118.2 . .
C14 C17 C18 120.8(3) . .
C14 C17 H17A 119.6 . .
C18 C17 H17A 119.6 . .
N2 C18 C17 123.0(3) . .
N2 C18 H18A 118.5 . .
C17 C18 H18A 118.5 . .
O3 C19 O4 123.4(4) . .
O3 C19 C20 116.9(4) . .
O4 C19 C20 119.7(4) . .
C25 C20 C21 119.0(3) . .
C25 C20 C19 119.0(3) . .
C21 C20 C19 121.9(3) . .
C20 C21 C22 120.5(3) . .
C20 C21 H21A 119.8 . .
C22 C21 H21A 119.8 . .
C23 C22 C21 119.7(3) . .
C23 C22 C27 118.9(3) . .
C21 C22 C27 121.4(3) . .
C22 C23 C24 120.2(3) . .
C22 C23 H23A 119.9 . .
C24 C23 H23A 119.9 . .
C25 C24 C23 119.3(3) . .
C25 C24 C26 118.6(3) . .
C23 C24 C26 122.1(3) . .
C24 C25 C20 121.3(3) . .
C24 C25 H25A 119.4 . .
C20 C25 H25A 119.4 . .
O5 C26 O6 122.9(4) . .
O5 C26 C24 119.1(4) . .
O6 C26 C24 118.0(4) . .
O5 C26 Zn1 75.1(2) . 1_455
O6 C26 Zn1 48.22(19) . 1_455
C24 C26 Zn1 164.4(3) . 1_455
O7 C27 O8 124.3(3) . .
O7 C27 C22 122.8(3) . .
O8 C27 C22 112.8(3) . .

loop_
_geom_bond_atom_site_label_1
_geom_bond_atom_site_label_2
_geom_bond_distance
_geom_bond_site_symmetry_2
Zn1 O1 1.965(3) .
Zn1 O6 1.969(3) 1_655
Zn1 O3 1.976(3) .
Zn1 N2 2.077(3) 2_544
Zn1 C26 2.564(4) 1_655
O1 C1 1.246(5) .
O2 C1 1.215(4) .
O3 C19 1.222(5) .
O4 C19 1.234(5) .
O5 C26 1.231(5) .
O6 C26 1.237(5) .
O6 Zn1 1.969(3) 1_455
O7 C27 1.188(4) .
O8 C27 1.312(4) .
O8 H1 0.88(5) .
O9 H3 0.8500 .
O9 H2 0.8501 .
N2 C16 1.330(5) .
N2 C18 1.332(5) .
N2 Zn1 2.077(3) 2_554
C1 C2 1.509(5) .
C2 C6 1.387(4) .
C2 C3 1.387(5) .
C3 C4 1.381(6) .
C3 H3A 0.9300 .
C4 C5 1.388(5) .
C4 H4A 0.9300 .
C5 C7 1.376(6) .
C5 H5A 0.9300 .
C6 C7 1.367(5) .
C6 H6A 0.9300 .
C7 N1 1.471(4) .
N1 C9 1.338(4) .
N1 C11 1.344(5) .
C9 C10 1.363(5) .
C9 H9A 0.9300 .
C10 C13 1.387(5) .
C10 H10A 0.9300 .
C11 C12 1.362(5) .
C11 H11A 0.9300 .
C12 C13 1.379(5) .
C12 H12A 0.9300 .
C13 C14 1.491(5) .
C14 C17 1.362(5) .
C14 C15 1.371(5) .
C15 C16 1.368(5) .
C15 H15A 0.9300 .
C16 H16A 0.9300 .
C17 C18 1.372(5) .
C17 H17A 0.9300 .
C18 H18A 0.9300 .
C19 C20 1.517(5) .
C20 C25 1.382(5) .
C20 C21 1.392(5) .
C21 C22 1.390(5) .
C21 H21A 0.9300 .
C22 C23 1.384(5) .
C22 C27 1.502(5) .
C23 C24 1.392(5) .
C23 H23A 0.9300 .
C24 C25 1.382(5) .
C24 C26 1.513(5) .
C25 H25A 0.9300 .
C26 Zn1 2.564(4) 1_455

loop_
_geom_torsion_atom_site_label_1
_geom_torsion_atom_site_label_2
_geom_torsion_atom_site_label_3
_geom_torsion_atom_site_label_4
_geom_torsion
_geom_torsion_site_symmetry_1
_geom_torsion_site_symmetry_4
O6 Zn1 O1 C1 -28.9(3) 1_655 .
O3 Zn1 O1 C1 85.8(3) . .
N2 Zn1 O1 C1 -169.1(3) 2_544 .
C26 Zn1 O1 C1 -55.7(3) 1_655 .
O1 Zn1 O3 C19 165.8(3) . .
O6 Zn1 O3 C19 -69.8(3) 1_655 .
N2 Zn1 O3 C19 71.7(3) 2_544 .
C26 Zn1 O3 C19 -69.4(4) 1_655 .
Zn1 O1 C1 O2 0.2(6) . .
Zn1 O1 C1 C2 179.9(2) . .
O2 C1 C2 C6 169.7(4) . .
O1 C1 C2 C6 -10.0(5) . .
O2 C1 C2 C3 -11.6(5) . .
O1 C1 C2 C3 168.7(3) . .
C6 C2 C3 C4 -0.5(5) . .
C1 C2 C3 C4 -179.2(3) . .
C2 C3 C4 C5 -0.1(6) . .
C3 C4 C5 C7 0.8(6) . .
C3 C2 C6 C7 0.3(5) . .
C1 C2 C6 C7 179.0(3) . .
C2 C6 C7 C5 0.5(5) . .
C2 C6 C7 N1 -176.7(3) . .
C4 C5 C7 C6 -1.1(6) . .
C4 C5 C7 N1 176.2(3) . .
C6 C7 N1 C9 -92.8(4) . .
C5 C7 N1 C9 89.8(4) . .
C6 C7 N1 C11 88.3(4) . .
C5 C7 N1 C11 -89.1(4) . .
C11 N1 C9 C10 1.8(6) . .
C7 N1 C9 C10 -177.1(4) . .
N1 C9 C10 C13 -0.1(6) . .
C9 N1 C11 C12 -2.0(6) . .
C7 N1 C11 C12 176.9(4) . .
N1 C11 C12 C13 0.5(7) . .
C11 C12 C13 C10 1.1(6) . .
C11 C12 C13 C14 -176.8(4) . .
C9 C10 C13 C12 -1.3(6) . .
C9 C10 C13 C14 176.5(4) . .
C12 C13 C14 C17 -5.6(6) . .
C10 C13 C14 C17 176.7(4) . .
C12 C13 C14 C15 172.3(4) . .
C10 C13 C14 C15 -5.3(6) . .
C17 C14 C15 C16 2.0(7) . .
C13 C14 C15 C16 -176.0(4) . .
C18 N2 C16 C15 -0.6(7) . .
Zn1 N2 C16 C15 161.8(4) 2_554 .
C14 C15 C16 N2 -0.3(8) . .
C15 C14 C17 C18 -2.8(7) . .
C13 C14 C17 C18 175.2(4) . .
C16 N2 C18 C17 -0.2(7) . .
Zn1 N2 C18 C17 -162.7(4) 2_554 .
C14 C17 C18 N2 2.1(8) . .
Zn1 O3 C19 O4 -5.4(6) . .
Zn1 O3 C19 C20 176.6(2) . .
O3 C19 C20 C25 77.5(5) . .
O4 C19 C20 C25 -100.6(5) . .
O3 C19 C20 C21 -106.4(4) . .
O4 C19 C20 C21 75.6(5) . .
C25 C20 C21 C22 -1.4(6) . .
C19 C20 C21 C22 -177.5(4) . .
C20 C21 C22 C23 1.3(6) . .
C20 C21 C22 C27 178.9(4) . .
C21 C22 C23 C24 0.6(6) . .
C27 C22 C23 C24 -177.0(4) . .
C22 C23 C24 C25 -2.5(6) . .
C22 C23 C24 C26 177.3(4) . .
C23 C24 C25 C20 2.5(6) . .
C26 C24 C25 C20 -177.4(4) . .
C21 C20 C25 C24 -0.5(6) . .
C19 C20 C25 C24 175.7(4) . .
Zn1 O6 C26 O5 -8.5(6) 1_455 .
Zn1 O6 C26 C24 171.2(3) 1_455 .
C25 C24 C26 O5 4.6(6) . .
C23 C24 C26 O5 -175.2(4) . .
C25 C24 C26 O6 -175.1(4) . .
C23 C24 C26 O6 5.1(6) . .
C25 C24 C26 Zn1 -149.9(9) . 1_455
C23 C24 C26 Zn1 30.3(12) . 1_455
C23 C22 C27 O7 4.7(6) . .
C21 C22 C27 O7 -172.9(4) . .
C23 C22 C27 O8 -177.4(4) . .
C21 C22 C27 O8 5.0(5) . .
